data_1564501
loop_
_publ_author_name
'Liu, Kuan-Guan'
'Yao, Zi-Xuan'
'Li, Jing-Zhe'
'Yan, Xiao-Wei'

_publ_section_title
;
 Target design and synthesis of three naphthyl-functionalized Copper(II)
 coordination compounds for their photothermal properties
;
_journal_name_full 'Inorganica Chimica Acta'
_journal_page_first 119608
_journal_paper_doi 10.1016/j.ica.2020.119608
_journal_volume 508
_journal_year 2020
_chemical_formula_sum 'C53 H37 Cu2 N4.5 O8'
_chemical_formula_weight 991.95
_chemical_name_common Cu2(NeA)4(CH3CN)2.2.5CH3CN
_space_group_crystal_system monoclinic
_space_group_IT_number 15
_space_group_name_Hall '-C 2yc'
_space_group_name_H-M_alt 'C 1 2/c 1'
_atom_sites_solution_hydrogens geom
_atom_sites_solution_primary direct
_atom_sites_solution_secondary difmap
_audit_creation_method SHELXL-2014/7
_cell_angle_alpha 90
_cell_angle_beta 110.8390(10)
_cell_angle_gamma 90
_cell_formula_units_Z 8
_cell_length_a 36.7458(18)
_cell_length_b 10.2985(5)
_cell_length_c 27.4148(14)
_cell_measurement_reflns_used 9386
_cell_measurement_temperature 150(2)
_cell_measurement_theta_max 27.50
_cell_measurement_theta_min 3.12
_cell_volume 9695.8(8)
_computing_cell_refinement 'Bruker SAINT'
_computing_data_collection 'Bruker APEX2'
_computing_data_reduction 'Bruker SAINT'
_computing_molecular_graphics 'Bruker SHELXTL'
_computing_publication_material 'Bruker SHELXTL'
_computing_structure_refinement 'SHELXL-2014 (Sheldrick 2014)'
_computing_structure_solution 'SHELXS-97 (Sheldrick 2008)'
_diffrn_ambient_temperature 150(2)
_diffrn_measured_fraction_theta_full 0.998
_diffrn_measured_fraction_theta_max 0.997
_diffrn_measurement_device_type 'Bruker APEX-II CCD'
_diffrn_measurement_method '\f and \w scans'
_diffrn_radiation_type MoK\a
_diffrn_radiation_wavelength 0.71073
_diffrn_reflns_av_R_equivalents 0.0365
_diffrn_reflns_av_unetI/netI 0.0346
_diffrn_reflns_Laue_measured_fraction_full 0.998
_diffrn_reflns_Laue_measured_fraction_max 0.997
_diffrn_reflns_limit_h_max 39
_diffrn_reflns_limit_h_min -47
_diffrn_reflns_limit_k_max 13
_diffrn_reflns_limit_k_min -13
_diffrn_reflns_limit_l_max 35
_diffrn_reflns_limit_l_min -35
_diffrn_reflns_number 57489
_diffrn_reflns_point_group_measured_fraction_full 0.998
_diffrn_reflns_point_group_measured_fraction_max 0.997
_diffrn_reflns_theta_full 25.242
_diffrn_reflns_theta_max 27.518
_diffrn_reflns_theta_min 2.953
_diffrn_source 'fine-focus sealed tube'
_exptl_absorpt_coefficient_mu 0.936
_exptl_absorpt_correction_type multi-scan
_exptl_absorpt_process_details
;
CrysAlisPro 1.171.39.33c (Rigaku Oxford Diffraction, 2017)
Empirical absorption correction using spherical harmonics,
 implemented in SCALE3 ABSPACK scaling algorithm.
;
_exptl_crystal_colour green
_exptl_crystal_density_diffrn 1.359
_exptl_crystal_density_method 'not measured'
_exptl_crystal_description block
_exptl_crystal_F_000 4068
_exptl_crystal_size_max 0.27
_exptl_crystal_size_mid 0.24
_exptl_crystal_size_min 0.16
_exptl_transmission_factor_max 0.861
_exptl_transmission_factor_min 0.777
_refine_diff_density_max 1.663
_refine_diff_density_min -0.717
_refine_diff_density_rms 0.093
_refine_ls_extinction_coef .
_refine_ls_extinction_method none
_refine_ls_goodness_of_fit_ref 1.035
_refine_ls_hydrogen_treatment constr
_refine_ls_matrix_type full
_refine_ls_number_parameters 648
_refine_ls_number_reflns 11141
_refine_ls_number_restraints 102
_refine_ls_restrained_S_all 1.064
_refine_ls_R_factor_all 0.0690
_refine_ls_R_factor_gt 0.0506
_refine_ls_shift/su_max 0.001
_refine_ls_shift/su_mean 0.000
_refine_ls_structure_factor_coef Fsqd
_refine_ls_weighting_details 'w=1/[\s^2^(Fo^2^)+(0.0705P)^2^+41.2107P] where P=(Fo^2^+2Fc^2^)/3'
_refine_ls_weighting_scheme calc
_refine_ls_wR_factor_gt 0.1351
_refine_ls_wR_factor_ref 0.1464
_reflns_Friedel_coverage 0.000
_reflns_Friedel_fraction_full .
_reflns_Friedel_fraction_max .
_reflns_number_gt 8812
_reflns_number_total 11141
_reflns_threshold_expression 'I > 2\s(I)'
_cod_data_source_file 3CHECK.cif
_cod_data_source_block p
_cod_depositor_comments
;
The following automatic conversions were performed:

data item '_exptl_absorpt_correction_type' value 'Multi-scan' was
changed to 'multi-scan' in accordance with the built-in table derived
from the CIF Core dictionary named 'cif_core.dic' version 2.4.5 last
updated on 2014-11-21.

data item '_exptl_crystal_density_meas' value 'not measured' was
changed to '?' -- the value is perceived as not measured.

Automatic conversion script
Id: cif_fix_values 8369 2020-08-20 11:38:08Z andrius 
;
_cod_original_sg_symbol_H-M 'C 2/c'
_cod_original_formula_sum 'C53 H37 Cu2 N4.50 O8'
_cod_database_code 1564501
_shelx_shelxl_version_number 2014/7
_shelx_space_group_comment
;
The symmetry employed for this shelxl refinement is uniquely defined
by the following loop, which should always be used as a source of
symmetry information in preference to the above space-group names.
They are only intended as comments.
;

loop_
_space_group_symop_operation_xyz
'x, y, z'
'-x, y, -z+1/2'
'x+1/2, y+1/2, z'
'-x+1/2, y+1/2, -z+1/2'
'-x, -y, -z'
'x, -y, z-1/2'
'-x+1/2, -y+1/2, -z'
'x+1/2, -y+1/2, z-1/2'

loop_
_atom_site_label
_atom_site_type_symbol
_atom_site_fract_x
_atom_site_fract_y
_atom_site_fract_z
_atom_site_U_iso_or_equiv
_atom_site_adp_type
_atom_site_occupancy
_atom_site_site_symmetry_order
_atom_site_calc_flag
_atom_site_refinement_flags_posn
_atom_site_refinement_flags_adp
_atom_site_refinement_flags_occupancy
_atom_site_disorder_assembly
_atom_site_disorder_group
Cu1 Cu 0.14550(2) 0.77803(4) 0.38965(2) 0.01837(10) Uani 1 1 d . . . . .
Cu2 Cu 0.07754(2) 0.65990(3) 0.35323(2) 0.01609(10) Uani 1 1 d . . . . .
O1 O 0.05745(6) 0.8244(2) 0.36993(8) 0.0205(4) Uani 1 1 d . . . . .
O2 O 0.11384(6) 0.9325(2) 0.38694(9) 0.0224(5) Uani 1 1 d . . . . .
C10 C 0.07815(9) 0.9257(3) 0.38095(11) 0.0190(6) Uani 1 1 d . . . . .
C11 C 0.05924(8) 1.0491(3) 0.38842(11) 0.0180(6) Uani 1 1 d . . . . .
C12 C 0.02215(9) 1.0497(3) 0.38918(12) 0.0240(6) Uani 1 1 d . . . . .
H12 H 0.0075 0.9714 0.3829 0.029 Uiso 1 1 calc R U . . .
C13 C 0.00545(9) 1.1654(3) 0.39926(13) 0.0255(7) Uani 1 1 d . . . . .
C14 C -0.03240(10) 1.1677(4) 0.40254(17) 0.0377(9) Uani 1 1 d . . . . .
H14 H -0.0478 1.0910 0.3955 0.045 Uiso 1 1 calc R U . . .
C15 C -0.04675(11) 1.2796(4) 0.41570(19) 0.0439(10) Uani 1 1 d . . . . .
H15 H -0.0719 1.2797 0.4182 0.053 Uiso 1 1 calc R U . . .
C16 C -0.02459(11) 1.3947(4) 0.42555(16) 0.0369(9) Uani 1 1 d . . . . .
H16 H -0.0348 1.4713 0.4351 0.044 Uiso 1 1 calc R U . . .
C17 C 0.01142(9) 1.3973(3) 0.42145(13) 0.0263(7) Uani 1 1 d . . . . .
H17 H 0.0259 1.4759 0.4275 0.032 Uiso 1 1 calc R U . . .
C18 C 0.02720(8) 1.2826(3) 0.40820(12) 0.0201(6) Uani 1 1 d . . . . .
C19 C 0.06452(9) 1.2805(3) 0.40412(12) 0.0210(6) Uani 1 1 d . . . . .
H19 H 0.0788 1.3591 0.4076 0.025 Uiso 1 1 calc R U . . .
C20 C 0.08031(9) 1.1667(3) 0.39519(12) 0.0217(6) Uani 1 1 d . . . . .
H20 H 0.1057 1.1667 0.3935 0.026 Uiso 1 1 calc R U . . .
O3 O 0.07704(6) 0.7341(2) 0.28647(8) 0.0245(5) Uani 1 1 d . . . . .
O4 O 0.13895(6) 0.8059(2) 0.31640(9) 0.0267(5) Uani 1 1 d . . . . .
C21 C 0.10691(9) 0.7831(3) 0.28079(12) 0.0219(6) Uani 1 1 d . . . . .
C22 C 0.10416(10) 0.8165(3) 0.22604(12) 0.0252(7) Uani 1 1 d . . . . .
C23 C 0.07175(10) 0.7882(3) 0.18476(13) 0.0282(7) Uani 1 1 d . . . . .
H23 H 0.0501 0.7488 0.1902 0.034 Uiso 1 1 calc R U . . .
C24 C 0.06980(10) 0.8173(3) 0.13280(13) 0.0300(7) Uani 1 1 d . . . . .
C25 C 0.03640(12) 0.7868(4) 0.08892(15) 0.0364(8) Uani 1 1 d . . . . .
H25 H 0.0149 0.7444 0.0935 0.044 Uiso 1 1 calc R U . . .
C26 C 0.03510(13) 0.8185(4) 0.03962(15) 0.0446(10) Uani 1 1 d . . . . .
H26 H 0.0125 0.7993 0.0102 0.054 Uiso 1 1 calc R U . . .
C27 C 0.06717(14) 0.8792(4) 0.03292(16) 0.0484(10) Uani 1 1 d . . . . .
H27 H 0.0660 0.8998 -0.0014 0.058 Uiso 1 1 calc R U . . .
C28 C 0.09962(13) 0.9093(4) 0.07354(15) 0.0431(9) Uani 1 1 d . . . . .
H28 H 0.1207 0.9512 0.0677 0.052 Uiso 1 1 calc R U . . .
C29 C 0.10228(11) 0.8777(3) 0.12620(14) 0.0322(8) Uani 1 1 d . . . . .
C30 C 0.13554(12) 0.9063(4) 0.16927(15) 0.0368(8) Uani 1 1 d . . . . .
H30 H 0.1573 0.9461 0.1644 0.044 Uiso 1 1 calc R U . . .
C31 C 0.13687(11) 0.8771(4) 0.21837(14) 0.0324(8) Uani 1 1 d . . . . .
H31 H 0.1595 0.8970 0.2476 0.039 Uiso 1 1 calc R U . . .
O5 O 0.10753(6) 0.5123(2) 0.34168(8) 0.0228(5) Uani 1 1 d . . . . .
O6 O 0.16568(6) 0.6035(2) 0.38528(9) 0.0276(5) Uani 1 1 d . . . . .
C32 C 0.14447(9) 0.5111(3) 0.36080(11) 0.0210(6) Uani 1 1 d . . . . .
C33 C 0.16444(9) 0.3898(3) 0.35377(11) 0.0216(6) Uani 1 1 d . . . . .
C34 C 0.14269(10) 0.2765(3) 0.33289(13) 0.0256(7) Uani 1 1 d . . . . .
H34 H 0.1151 0.2782 0.3222 0.031 Uiso 1 1 calc R U . . .
C35 C 0.16103(11) 0.1653(3) 0.32809(14) 0.0309(7) Uani 1 1 d . . . . .
H35 H 0.1461 0.0890 0.3155 0.037 Uiso 1 1 calc R U . . .
C36 C 0.20199(10) 0.1612(3) 0.34156(13) 0.0281(7) Uani 1 1 d . . . . .
C37 C 0.22231(12) 0.0478(4) 0.33621(15) 0.0411(9) Uani 1 1 d . . . . .
H37 H 0.2083 -0.0306 0.3245 0.049 Uiso 1 1 calc R U . . .
C38 C 0.26138(13) 0.0500(5) 0.34763(18) 0.0518(11) Uani 1 1 d . . . . .
H38 H 0.2744 -0.0267 0.3435 0.062 Uiso 1 1 calc R U . . .
C39 C 0.28255(13) 0.1634(5) 0.3653(2) 0.0552(12) Uani 1 1 d . . . . .
H39 H 0.3099 0.1639 0.3729 0.066 Uiso 1 1 calc R U . . .
C40 C 0.26434(11) 0.2737(4) 0.37174(18) 0.0451(10) Uani 1 1 d . . . . .
H40 H 0.2792 0.3502 0.3841 0.054 Uiso 1 1 calc R U . . .
C41 C 0.22369(10) 0.2759(3) 0.36033(13) 0.0295(7) Uani 1 1 d . . . . .
C42 C 0.20422(10) 0.3887(3) 0.36725(13) 0.0282(7) Uani 1 1 d . . . . .
H42 H 0.2188 0.4647 0.3814 0.034 Uiso 1 1 calc R U . . .
O7 O 0.09031(6) 0.6015(2) 0.42606(8) 0.0203(4) Uani 1 1 d . . . . .
O8 O 0.14196(6) 0.7344(2) 0.45762(8) 0.0239(5) Uani 1 1 d . . . . .
C43 C 0.11806(8) 0.6526(3) 0.46280(11) 0.0177(6) Uani 1 1 d . . . . .
C44 C 0.12333(8) 0.6118(3) 0.51744(11) 0.0189(6) Uani 1 1 d . . . . .
C45 C 0.10792(9) 0.4926(3) 0.52679(12) 0.0226(6) Uani 1 1 d . . . . .
H45 H 0.0940 0.4380 0.4983 0.027 Uiso 1 1 calc R U . . .
C46 C 0.11288(9) 0.4556(3) 0.57637(13) 0.0250(7) Uani 1 1 d . . . . .
H46 H 0.1029 0.3743 0.5821 0.030 Uiso 1 1 calc R U . . .
C47 C 0.13274(9) 0.5361(3) 0.61962(12) 0.0265(7) Uani 1 1 d . . . . .
C48 C 0.13748(11) 0.5024(4) 0.67172(14) 0.0381(9) Uani 1 1 d . . . . .
H48 H 0.1279 0.4217 0.6788 0.046 Uiso 1 1 calc R U . . .
C49 C 0.15582(13) 0.5854(5) 0.71178(14) 0.0499(12) Uani 1 1 d . . . . .
H49 H 0.1582 0.5628 0.7464 0.060 Uiso 1 1 calc R U . . .
C50 C 0.17122(14) 0.7040(5) 0.70255(15) 0.0520(12) Uani 1 1 d . . . . .
H50 H 0.1843 0.7601 0.7309 0.062 Uiso 1 1 calc R U . . .
C51 C 0.16754(12) 0.7390(4) 0.65304(14) 0.0392(9) Uani 1 1 d . . . . .
H51 H 0.1780 0.8193 0.6471 0.047 Uiso 1 1 calc R U . . .
C52 C 0.14825(9) 0.6561(3) 0.61039(12) 0.0252(7) Uani 1 1 d . . . . .
C53 C 0.14347(9) 0.6906(3) 0.55852(12) 0.0225(6) Uani 1 1 d . . . . .
H53 H 0.1544 0.7695 0.5520 0.027 Uiso 1 1 calc R U . . .
N1 N 0.02050(8) 0.5654(3) 0.32029(10) 0.0253(6) Uani 1 1 d . . . . .
C101 C -0.00794(10) 0.5109(3) 0.30489(13) 0.0290(7) Uani 1 1 d . . . . .
C102 C -0.04458(11) 0.4406(4) 0.28484(16) 0.0477(11) Uani 1 1 d . . . . .
H10A H -0.0396 0.3503 0.2778 0.072 Uiso 1 1 calc R U . . .
H10B H -0.0615 0.4815 0.2524 0.072 Uiso 1 1 calc R U . . .
H10C H -0.0573 0.4426 0.3107 0.072 Uiso 1 1 calc R U . . .
N2 N 0.0000 0.1918(14) 0.2500 0.106(4) Uani 0.594(8) 2 d S TU P A 1
N21 N 0.0410(9) 0.128(3) 0.2540(9) 0.089(6) Uani 0.203(4) 1 d . U P A 2
C103 C 0.0000 0.0820(13) 0.2500 0.058(3) Uani 0.560(10) 2 d S TU P A 1
C203 C 0.0261(9) 0.039(2) 0.2528(8) 0.063(4) Uani 0.220(5) 1 d . U P A 2
C104 C 0.0000 -0.0591(6) 0.2500 0.0521(15) Uani 1 2 d S TU P . .
N3 N 0.20371(8) 0.8602(3) 0.42639(12) 0.0314(7) Uani 1 1 d . . . . .
C105 C 0.23469(10) 0.8889(4) 0.44994(15) 0.0338(8) Uani 1 1 d . . . . .
C106 C 0.27443(11) 0.9251(5) 0.48020(19) 0.0577(13) Uani 1 1 d . . . . .
H10D H 0.2924 0.8649 0.4726 0.087 Uiso 1 1 calc R U . . .
H10E H 0.2784 0.9214 0.5175 0.087 Uiso 1 1 calc R U . . .
H10F H 0.2794 1.0136 0.4709 0.087 Uiso 1 1 calc R U . . .
N4 N 0.26545(18) 0.4890(7) 0.2825(3) 0.1031(19) Uani 1 1 d . . . . .
C107 C 0.2455(2) 0.5770(8) 0.2846(3) 0.095(2) Uani 1 1 d . . . . .
C108 C 0.2236(2) 0.6852(6) 0.2931(4) 0.107(2) Uani 1 1 d . U . . .
H10G H 0.2340 0.7098 0.3301 0.161 Uiso 1 1 calc R U . . .
H10H H 0.1962 0.6603 0.2834 0.161 Uiso 1 1 calc R U . . .
H10I H 0.2257 0.7590 0.2717 0.161 Uiso 1 1 calc R U . . .
N5 N 0.2127(3) -0.0736(9) 0.5625(4) 0.091(3) Uani 0.594(8) 1 d D U P A 1
N51 N 0.2500 0.2500 0.5000 0.137(5) Uani 0.813(17) 2 d DS U P A 2
C109 C 0.1771(2) 0.1113(8) 0.4915(3) 0.115(2) Uani 1 1 d D U . . .
C110 C 0.1939(3) 0.0040(10) 0.5312(4) 0.069(3) Uani 0.560(10) 1 d D U P A 1
C120 C 0.2134(4) 0.1988(18) 0.4883(7) 0.108(4) Uani 0.440(10) 1 d D U P A 2

loop_
_atom_site_aniso_label
_atom_site_aniso_U_11
_atom_site_aniso_U_22
_atom_site_aniso_U_33
_atom_site_aniso_U_23
_atom_site_aniso_U_13
_atom_site_aniso_U_12
Cu1 0.01741(18) 0.01792(19) 0.02003(19) -0.00006(14) 0.00697(14) 0.00086(14)
Cu2 0.01701(17) 0.01568(18) 0.01499(17) -0.00023(13) 0.00494(13) 0.00160(13)
O1 0.0231(10) 0.0141(10) 0.0245(11) -0.0028(8) 0.0089(9) 0.0011(8)
O2 0.0209(10) 0.0174(11) 0.0312(12) 0.0001(9) 0.0122(9) 0.0023(8)
C10 0.0256(15) 0.0180(15) 0.0135(13) 0.0015(11) 0.0072(11) 0.0023(12)
C11 0.0220(14) 0.0170(14) 0.0156(13) 0.0010(11) 0.0076(11) 0.0018(11)
C12 0.0231(15) 0.0181(15) 0.0305(17) 0.0017(13) 0.0094(13) -0.0006(12)
C13 0.0224(15) 0.0214(16) 0.0340(17) 0.0013(13) 0.0117(13) -0.0002(12)
C14 0.0249(17) 0.0259(18) 0.065(3) 0.0001(18) 0.0191(17) 0.0003(14)
C15 0.0283(18) 0.034(2) 0.078(3) 0.005(2) 0.029(2) 0.0077(16)
C16 0.0340(19) 0.0241(18) 0.059(2) 0.0006(17) 0.0245(18) 0.0100(15)
C17 0.0281(16) 0.0180(15) 0.0337(17) 0.0032(13) 0.0122(14) 0.0047(13)
C18 0.0206(14) 0.0191(15) 0.0215(14) 0.0029(12) 0.0084(12) 0.0024(12)
C19 0.0235(14) 0.0179(15) 0.0234(15) -0.0003(12) 0.0105(12) -0.0035(12)
C20 0.0218(14) 0.0214(15) 0.0252(15) 0.0000(12) 0.0124(12) -0.0010(12)
O3 0.0279(11) 0.0284(12) 0.0181(10) 0.0047(9) 0.0094(9) 0.0036(9)
O4 0.0268(11) 0.0323(13) 0.0234(11) 0.0018(10) 0.0118(9) 0.0001(10)
C21 0.0321(16) 0.0154(14) 0.0230(15) 0.0013(12) 0.0158(13) 0.0073(12)
C22 0.0369(18) 0.0194(16) 0.0240(16) 0.0025(12) 0.0164(14) 0.0084(13)
C23 0.0396(19) 0.0213(16) 0.0268(16) 0.0009(13) 0.0158(14) 0.0075(14)
C24 0.0382(19) 0.0221(17) 0.0284(17) -0.0025(13) 0.0102(15) 0.0062(14)
C25 0.042(2) 0.032(2) 0.035(2) -0.0018(16) 0.0133(16) 0.0019(16)
C26 0.056(3) 0.048(2) 0.0247(18) -0.0026(17) 0.0075(17) 0.000(2)
C27 0.070(3) 0.047(2) 0.030(2) -0.0035(18) 0.020(2) -0.001(2)
C28 0.059(3) 0.040(2) 0.036(2) 0.0027(17) 0.0238(19) -0.0006(19)
C29 0.044(2) 0.0235(17) 0.0365(19) -0.0022(14) 0.0234(16) 0.0011(15)
C30 0.045(2) 0.034(2) 0.039(2) 0.0013(16) 0.0239(17) -0.0039(17)
C31 0.0390(19) 0.0321(19) 0.0295(17) 0.0008(15) 0.0162(15) -0.0010(15)
O5 0.0213(10) 0.0210(11) 0.0243(11) -0.0025(9) 0.0058(9) 0.0048(9)
O6 0.0231(11) 0.0207(11) 0.0363(13) -0.0037(10) 0.0072(9) 0.0059(9)
C32 0.0238(15) 0.0223(16) 0.0183(14) 0.0032(12) 0.0090(12) 0.0031(12)
C33 0.0253(15) 0.0233(16) 0.0185(14) 0.0039(12) 0.0103(12) 0.0068(12)
C34 0.0301(16) 0.0232(16) 0.0289(16) 0.0012(13) 0.0173(14) 0.0015(13)
C35 0.0402(19) 0.0225(17) 0.0356(19) 0.0004(14) 0.0205(16) 0.0031(15)
C36 0.0382(18) 0.0263(17) 0.0250(16) 0.0057(13) 0.0176(14) 0.0113(15)
C37 0.050(2) 0.034(2) 0.042(2) 0.0006(17) 0.0194(18) 0.0178(18)
C38 0.051(3) 0.047(3) 0.059(3) -0.002(2) 0.021(2) 0.027(2)
C39 0.034(2) 0.061(3) 0.070(3) 0.003(2) 0.018(2) 0.023(2)
C40 0.0301(19) 0.044(2) 0.060(3) -0.002(2) 0.0149(18) 0.0131(17)
C41 0.0299(17) 0.0310(19) 0.0294(17) 0.0036(14) 0.0128(14) 0.0121(14)
C42 0.0283(16) 0.0245(17) 0.0307(17) 0.0027(14) 0.0093(14) 0.0049(13)
O7 0.0230(10) 0.0198(11) 0.0160(10) 0.0008(8) 0.0043(8) -0.0022(9)
O8 0.0249(11) 0.0261(12) 0.0204(11) 0.0018(9) 0.0076(9) -0.0066(9)
C43 0.0184(13) 0.0168(14) 0.0179(14) -0.0017(11) 0.0066(11) 0.0034(11)
C44 0.0175(13) 0.0198(14) 0.0189(14) 0.0011(11) 0.0058(11) 0.0028(11)
C45 0.0243(15) 0.0212(16) 0.0218(15) 0.0000(12) 0.0075(12) 0.0006(12)
C46 0.0259(15) 0.0231(16) 0.0286(16) 0.0079(13) 0.0128(13) 0.0046(13)
C47 0.0256(15) 0.0347(19) 0.0204(15) 0.0061(13) 0.0095(12) 0.0134(14)
C48 0.042(2) 0.050(2) 0.0266(18) 0.0109(17) 0.0175(16) 0.0167(18)
C49 0.061(3) 0.072(3) 0.0179(17) 0.0039(19) 0.0155(17) 0.025(2)
C50 0.066(3) 0.059(3) 0.0238(19) -0.0117(19) 0.0063(19) 0.015(2)
C51 0.046(2) 0.041(2) 0.0254(18) -0.0106(16) 0.0062(16) 0.0063(17)
C52 0.0254(15) 0.0304(18) 0.0185(15) -0.0030(13) 0.0060(12) 0.0087(13)
C53 0.0228(14) 0.0213(16) 0.0227(15) -0.0007(12) 0.0074(12) 0.0020(12)
N1 0.0256(14) 0.0278(15) 0.0191(13) 0.0016(11) 0.0038(11) -0.0004(11)
C101 0.0263(17) 0.0310(18) 0.0255(16) 0.0044(14) 0.0040(13) -0.0029(14)
C102 0.034(2) 0.054(3) 0.042(2) 0.0092(19) -0.0031(17) -0.0210(19)
N2 0.163(10) 0.066(7) 0.071(7) 0.000 0.020(7) 0.000
N21 0.123(11) 0.078(10) 0.049(9) 0.011(8) 0.009(9) -0.034(9)
C103 0.090(6) 0.042(5) 0.030(4) 0.000 0.009(5) 0.000
C203 0.093(7) 0.046(6) 0.034(6) 0.000(5) 0.005(6) 0.002(6)
C104 0.061(4) 0.043(3) 0.040(3) 0.000 0.002(3) 0.000
N3 0.0226(14) 0.0334(17) 0.0373(16) 0.0016(13) 0.0098(12) -0.0035(12)
C105 0.0266(18) 0.037(2) 0.039(2) 0.0049(16) 0.0124(15) -0.0019(15)
C106 0.0244(19) 0.082(4) 0.057(3) 0.005(3) 0.0023(18) -0.009(2)
N4 0.091(4) 0.097(5) 0.116(5) 0.007(4) 0.030(4) 0.018(4)
C107 0.068(4) 0.085(5) 0.125(6) -0.011(4) 0.024(4) -0.002(4)
C108 0.074(4) 0.060(4) 0.191(7) -0.016(4) 0.052(4) 0.008(3)
N5 0.090(3) 0.091(4) 0.093(3) -0.0060(19) 0.033(2) -0.0068(19)
N51 0.188(9) 0.138(8) 0.093(7) 0.024(6) 0.058(7) 0.031(8)
C109 0.106(4) 0.124(4) 0.104(4) -0.029(3) 0.023(3) 0.022(3)
C110 0.063(5) 0.080(6) 0.067(5) -0.041(4) 0.028(4) -0.020(4)
C120 0.119(5) 0.113(5) 0.092(5) -0.004(4) 0.037(4) 0.016(4)

loop_
_atom_type_symbol
_atom_type_description
_atom_type_scat_dispersion_real
_atom_type_scat_dispersion_imag
_atom_type_scat_source
C C 0.0033 0.0016 'International Tables Vol C Tables 4.2.6.8 and 6.1.1.4'
H H 0.0000 0.0000 'International Tables Vol C Tables 4.2.6.8 and 6.1.1.4'
N N 0.0061 0.0033 'International Tables Vol C Tables 4.2.6.8 and 6.1.1.4'
O O 0.0106 0.0060 'International Tables Vol C Tables 4.2.6.8 and 6.1.1.4'
Cu Cu 0.3201 1.2651 'International Tables Vol C Tables 4.2.6.8 and 6.1.1.4'

loop_
_geom_angle_atom_site_label_1
_geom_angle_atom_site_label_2
_geom_angle_atom_site_label_3
_geom_angle
_geom_angle_site_symmetry_1
_geom_angle_site_symmetry_3
O4 Cu1 O2 89.29(10) . .
O4 Cu1 O6 89.02(10) . .
O2 Cu1 O6 166.90(9) . .
O4 Cu1 O8 168.81(9) . .
O2 Cu1 O8 89.01(9) . .
O6 Cu1 O8 90.14(10) . .
O4 Cu1 N3 99.16(10) . .
O2 Cu1 N3 100.01(10) . .
O6 Cu1 N3 93.08(10) . .
O8 Cu1 N3 92.03(10) . .
O4 Cu1 Cu2 85.69(7) . .
O2 Cu1 Cu2 83.71(6) . .
O6 Cu1 Cu2 83.22(7) . .
O8 Cu1 Cu2 83.13(6) . .
N3 Cu1 Cu2 173.88(8) . .
O1 Cu2 O5 168.84(9) . .
O1 Cu2 O7 90.06(9) . .
O5 Cu2 O7 88.97(9) . .
O1 Cu2 O3 90.11(9) . .
O5 Cu2 O3 88.33(9) . .
O7 Cu2 O3 166.87(9) . .
O1 Cu2 N1 95.47(10) . .
O5 Cu2 N1 95.67(10) . .
O7 Cu2 N1 97.46(9) . .
O3 Cu2 N1 95.60(10) . .
O1 Cu2 Cu1 84.13(6) . .
O5 Cu2 Cu1 84.72(6) . .
O7 Cu2 Cu1 84.56(6) . .
O3 Cu2 Cu1 82.40(7) . .
N1 Cu2 Cu1 177.95(7) . .
C10 O1 Cu2 121.58(19) . .
C10 O2 Cu1 122.4(2) . .
O1 C10 O2 125.8(3) . .
O1 C10 C11 117.7(3) . .
O2 C10 C11 116.5(3) . .
C12 C11 C20 119.7(3) . .
C12 C11 C10 121.2(3) . .
C20 C11 C10 119.1(3) . .
C11 C12 C13 120.7(3) . .
C12 C13 C18 119.6(3) . .
C12 C13 C14 121.9(3) . .
C18 C13 C14 118.5(3) . .
C15 C14 C13 120.5(3) . .
C14 C15 C16 120.6(3) . .
C17 C16 C15 120.7(3) . .
C16 C17 C18 120.0(3) . .
C19 C18 C17 121.9(3) . .
C19 C18 C13 118.4(3) . .
C17 C18 C13 119.7(3) . .
C20 C19 C18 120.8(3) . .
C19 C20 C11 120.6(3) . .
C21 O3 Cu2 123.0(2) . .
C21 O4 Cu1 120.6(2) . .
O4 C21 O3 126.3(3) . .
O4 C21 C22 116.4(3) . .
O3 C21 C22 117.3(3) . .
C23 C22 C31 120.4(3) . .
C23 C22 C21 120.8(3) . .
C31 C22 C21 118.8(3) . .
C22 C23 C24 120.3(3) . .
C29 C24 C25 120.4(3) . .
C29 C24 C23 118.3(3) . .
C25 C24 C23 121.4(3) . .
C26 C25 C24 120.0(4) . .
C25 C26 C27 119.8(4) . .
C28 C27 C26 122.2(4) . .
C27 C28 C29 119.9(4) . .
C30 C29 C24 120.6(3) . .
C30 C29 C28 121.6(3) . .
C24 C29 C28 117.8(3) . .
C31 C30 C29 120.1(3) . .
C30 C31 C22 120.2(3) . .
C32 O5 Cu2 121.3(2) . .
C32 O6 Cu1 123.2(2) . .
O6 C32 O5 125.4(3) . .
O6 C32 C33 117.4(3) . .
O5 C32 C33 117.2(3) . .
C42 C33 C34 119.7(3) . .
C42 C33 C32 119.7(3) . .
C34 C33 C32 120.6(3) . .
C35 C34 C33 120.4(3) . .
C34 C35 C36 121.1(3) . .
C35 C36 C41 118.6(3) . .
C35 C36 C37 123.1(4) . .
C41 C36 C37 118.3(3) . .
C38 C37 C36 120.9(4) . .
C37 C38 C39 120.6(4) . .
C40 C39 C38 120.4(4) . .
C39 C40 C41 121.0(4) . .
C42 C41 C40 122.0(4) . .
C42 C41 C36 119.2(3) . .
C40 C41 C36 118.8(3) . .
C33 C42 C41 120.8(3) . .
C43 O7 Cu2 120.83(19) . .
C43 O8 Cu1 122.88(19) . .
O8 C43 O7 125.8(3) . .
O8 C43 C44 116.9(3) . .
O7 C43 C44 117.4(3) . .
C53 C44 C45 119.9(3) . .
C53 C44 C43 119.6(3) . .
C45 C44 C43 120.4(3) . .
C46 C45 C44 120.3(3) . .
C45 C46 C47 121.2(3) . .
C48 C47 C46 122.8(3) . .
C48 C47 C52 118.6(3) . .
C46 C47 C52 118.7(3) . .
C49 C48 C47 120.3(4) . .
C48 C49 C50 121.0(4) . .
C51 C50 C49 120.3(4) . .
C50 C51 C52 120.4(4) . .
C53 C52 C51 121.7(3) . .
C53 C52 C47 118.9(3) . .
C51 C52 C47 119.4(3) . .
C44 C53 C52 121.0(3) . .
C101 N1 Cu2 176.2(3) . .
N1 C101 C102 179.8(4) . .
N2 C103 C104 180.0 . .
N21 C203 C104 168(3) . .
N21 C203 C203 120(3) . 2
C104 C203 C203 47.3(12) . 2
C203 C104 C203 85(2) . 2
C105 N3 Cu1 170.6(3) . .
N3 C105 C106 179.8(6) . .
N4 C107 C108 173.8(9) . .
C120 N51 C120 180.0(14) . 7_556
N5 C110 C109 169.6(10) . .
N51 C120 C109 161.5(15) . .

loop_
_geom_bond_atom_site_label_1
_geom_bond_atom_site_label_2
_geom_bond_distance
_geom_bond_site_symmetry_2
Cu1 O4 1.957(2) .
Cu1 O2 1.957(2) .
Cu1 O6 1.965(2) .
Cu1 O8 1.966(2) .
Cu1 N3 2.185(3) .
Cu1 Cu2 2.6343(5) .
Cu2 O1 1.966(2) .
Cu2 O5 1.968(2) .
Cu2 O7 1.975(2) .
Cu2 O3 1.977(2) .
Cu2 N1 2.193(3) .
O1 C10 1.263(4) .
O2 C10 1.264(4) .
C10 C11 1.497(4) .
C11 C12 1.370(4) .
C11 C20 1.414(4) .
C12 C13 1.412(5) .
C13 C18 1.420(4) .
C13 C14 1.425(5) .
C14 C15 1.368(5) .
C15 C16 1.408(6) .
C16 C17 1.368(5) .
C17 C18 1.419(4) .
C18 C19 1.415(4) .
C19 C20 1.368(4) .
O3 C21 1.267(4) .
O4 C21 1.255(4) .
C21 C22 1.508(4) .
C22 C23 1.351(5) .
C22 C31 1.434(5) .
C23 C24 1.432(5) .
C24 C29 1.413(5) .
C24 C25 1.415(5) .
C25 C26 1.375(5) .
C26 C27 1.402(6) .
C27 C28 1.347(6) .
C28 C29 1.449(5) .
C29 C30 1.396(5) .
C30 C31 1.363(5) .
O5 C32 1.270(4) .
O6 C32 1.261(4) .
C32 C33 1.495(4) .
C33 C42 1.374(4) .
C33 C34 1.415(5) .
C34 C35 1.359(5) .
C35 C36 1.417(5) .
C36 C41 1.415(5) .
C36 C37 1.422(5) .
C37 C38 1.356(6) .
C38 C39 1.391(7) .
C39 C40 1.361(6) .
C40 C41 1.413(5) .
C41 C42 1.412(5) .
O7 C43 1.265(3) .
O8 C43 1.261(4) .
C43 C44 1.500(4) .
C44 C53 1.371(4) .
C44 C45 1.414(4) .
C45 C46 1.360(4) .
C46 C47 1.418(5) .
C47 C48 1.419(4) .
C47 C52 1.421(5) .
C48 C49 1.366(6) .
C49 C50 1.406(7) .
C50 C51 1.364(6) .
C51 C52 1.417(5) .
C52 C53 1.415(4) .
N1 C101 1.128(4) .
C101 C102 1.453(5) .
N2 C103 1.131(18) .
N21 C203 1.07(3) .
C103 C104 1.453(15) .
C203 C104 1.37(3) .
C203 C203 1.87(6) 2
C104 C203 1.37(3) 2
N3 C105 1.130(4) .
C105 C106 1.448(5) .
N4 C107 1.180(9) .
C107 C108 1.442(9) .
N5 C110 1.196(11) .
N51 C120 1.372(13) .
N51 C120 1.372(13) 7_556
C109 C110 1.519(11) .
C109 C120 1.639(13) .
